data_7030187
loop_
_publ_author_name
'Zhang, Jian-Yong'
'Li, Xiu-Bing'
'Wang, Kun'
'Ma, Yu'
'Cheng, Ai-Ling'
'Gao, En-Qing'

_publ_section_title
;
 Synthesis, structures, and magnetic properties of four copper compounds
 with 2,2'-dinitrobiphenyl-4,4'-dicarboxylate.
;
_journal_issue 39
_journal_name_full 'Dalton transactions (Cambridge, England : 2003)'
_journal_page_first 12192
_journal_page_last 12199
_journal_paper_doi 10.1039/c2dt31378b
_journal_volume 41
_journal_year 2012
_chemical_formula_sum 'C38 H26 Cu N6 O18'
_chemical_formula_weight 918.19
_chemical_name_systematic
;
?
;
_space_group_IT_number 2
_symmetry_cell_setting triclinic
_symmetry_space_group_name_Hall '-P 1'
_symmetry_space_group_name_H-M 'P -1'
_atom_sites_solution_hydrogens geom
_atom_sites_solution_primary direct
_atom_sites_solution_secondary difmap
_audit_creation_method SHELXL-97
_cell_angle_alpha 101.96(3)
_cell_angle_beta 105.94(3)
_cell_angle_gamma 104.09(3)
_cell_formula_units_Z 1
_cell_length_a 7.7438(15)
_cell_length_b 10.058(2)
_cell_length_c 13.769(3)
_cell_measurement_reflns_used 2806
_cell_measurement_temperature 293(2)
_cell_measurement_theta_max 26.91
_cell_measurement_theta_min 3.013
_cell_volume 956.0(5)
_computing_cell_refinement 'Bruker XSCANS'
_computing_data_collection 'Bruker XSCANS'
_computing_data_reduction 'Bruker SHELXTL'
_computing_molecular_graphics 'Bruker SHELXTL'
_computing_publication_material 'Bruker SHELXTL'
_computing_structure_refinement 'Bruker SHELXTL'
_computing_structure_solution 'Bruker SHELXTL'
_diffrn_ambient_temperature 293(2)
_diffrn_measured_fraction_theta_full 0.974
_diffrn_measured_fraction_theta_max 0.974
_diffrn_measurement_device_type 'CCD area detector'
_diffrn_measurement_method 'phi and omega scans'
_diffrn_radiation_monochromator graphite
_diffrn_radiation_source 'fine-focus sealed tube'
_diffrn_radiation_type MoK\a
_diffrn_radiation_wavelength 0.71073
_diffrn_reflns_av_R_equivalents 0.0253
_diffrn_reflns_av_sigmaI/netI 0.0347
_diffrn_reflns_limit_h_max 9
_diffrn_reflns_limit_h_min -9
_diffrn_reflns_limit_k_max 12
_diffrn_reflns_limit_k_min -11
_diffrn_reflns_limit_l_max 11
_diffrn_reflns_limit_l_min -16
_diffrn_reflns_number 4363
_diffrn_reflns_theta_full 26.01
_diffrn_reflns_theta_max 26.01
_diffrn_reflns_theta_min 1.61
_exptl_absorpt_coefficient_mu 0.663
_exptl_absorpt_correction_T_max 0.9489
_exptl_absorpt_correction_T_min 0.9247
_exptl_absorpt_correction_type multi-scan
_exptl_absorpt_process_details SADABS
_exptl_crystal_colour purple
_exptl_crystal_density_diffrn 1.595
_exptl_crystal_density_method 'not measured'
_exptl_crystal_description block
_exptl_crystal_F_000 469
_exptl_crystal_size_max 0.12
_exptl_crystal_size_mid 0.10
_exptl_crystal_size_min 0.08
_refine_diff_density_max 0.431
_refine_diff_density_min -0.411
_refine_diff_density_rms 0.069
_refine_ls_extinction_method none
_refine_ls_goodness_of_fit_ref 1.086
_refine_ls_hydrogen_treatment mixed
_refine_ls_matrix_type full
_refine_ls_number_parameters 298
_refine_ls_number_reflns 3666
_refine_ls_number_restraints 6
_refine_ls_restrained_S_all 1.088
_refine_ls_R_factor_all 0.0531
_refine_ls_R_factor_gt 0.0470
_refine_ls_shift/su_max 0.000
_refine_ls_shift/su_mean 0.000
_refine_ls_structure_factor_coef Fsqd
_refine_ls_weighting_details 'calc w=1/[\s^2^(Fo^2^)+(0.0962P)^2^+0.0000P] where P=(Fo^2^+2Fc^2^)/3'
_refine_ls_weighting_scheme calc
_refine_ls_wR_factor_gt 0.1376
_refine_ls_wR_factor_ref 0.1417
_reflns_number_gt 3174
_reflns_number_total 3666
_reflns_threshold_expression >2sigma(I)
_cod_data_source_file c2dt31378b.txt
_cod_data_source_block 2
_cod_depositor_comments
;
The following automatic conversions were performed:

'_symmetry_cell_setting' value 'Triclinic' changed to 'triclinic'
according to
/usr/data/users/saulius/automatic-downloads/retrospective/RSC/lib/dictionaries/cif_core.dic
dictionary named 'cif_core.dic' version 2.4.2 from 2011-04-26.

Automatic conversion script
Id: cif_fix_values 2281 2013-09-26 08:29:07Z andrius 
;
_cod_original_cell_volume 956.0(3)
_cod_original_sg_symbol_H-M P-1
_cod_database_code 7030187

loop_
_symmetry_equiv_pos_as_xyz
'x, y, z'
'-x, -y, -z'

loop_
_atom_site_label
_atom_site_type_symbol
_atom_site_fract_x
_atom_site_fract_y
_atom_site_fract_z
_atom_site_U_iso_or_equiv
_atom_site_adp_type
_atom_site_occupancy
_atom_site_symmetry_multiplicity
_atom_site_calc_flag
_atom_site_refinement_flags
_atom_site_disorder_assembly
_atom_site_disorder_group
Cu1 Cu 0.0000 0.0000 -0.5000 0.03049(18) Uani 1 2 d S . .
C1 C 0.0318(4) 0.1138(3) -0.28330(19) 0.0344(6) Uani 1 1 d . . .
C2 C 0.1449(4) 0.1461(3) -0.16787(19) 0.0344(6) Uani 1 1 d . . .
C3 C 0.3227(5) 0.1351(4) -0.1360(2) 0.0486(8) Uani 1 1 d . . .
H3A H 0.3760 0.1068 -0.1864 0.058 Uiso 1 1 calc R . .
C4 C 0.4255(5) 0.1657(4) -0.0294(2) 0.0521(8) Uani 1 1 d . . .
H4A H 0.5467 0.1579 -0.0095 0.063 Uiso 1 1 calc R . .
C5 C 0.3495(4) 0.2076(3) 0.0476(2) 0.0399(6) Uani 1 1 d . . .
C6 C 0.1691(5) 0.2164(4) 0.0127(2) 0.0454(7) Uani 1 1 d . . .
C7 C 0.0656(4) 0.1866(3) -0.0929(2) 0.0422(7) Uani 1 1 d . . .
H7A H -0.0559 0.1937 -0.1131 0.051 Uiso 1 1 calc R . .
C8 C 0.4571(4) 0.2256(3) 0.1600(2) 0.0388(6) Uani 1 1 d . . .
C9 C 0.6159(4) 0.3419(3) 0.2252(2) 0.0413(7) Uani 1 1 d . A .
C10 C 0.7161(4) 0.3497(3) 0.3270(2) 0.0383(6) Uani 1 1 d . . .
H10A H 0.8201 0.4298 0.3687 0.046 Uiso 1 1 calc R . .
C11 C 0.6598(4) 0.2366(3) 0.36670(19) 0.0332(6) Uani 1 1 d . . .
C12 C 0.5041(4) 0.1198(3) 0.3035(2) 0.0432(7) Uani 1 1 d . . .
H12A H 0.4657 0.0439 0.3297 0.052 Uiso 1 1 calc R . .
C13 C 0.4050(4) 0.1139(3) 0.2023(2) 0.0470(7) Uani 1 1 d . . .
H13A H 0.3008 0.0337 0.1612 0.056 Uiso 1 1 calc R . .
C14 C 0.7675(4) 0.2484(3) 0.4785(2) 0.0346(6) Uani 1 1 d . . .
C15 C 0.1438(4) 0.2365(3) -0.5814(2) 0.0319(6) Uani 1 1 d . . .
H15A H 0.0299 0.1914 -0.6375 0.038 Uiso 1 1 calc R . .
C16 C 0.2620(4) 0.3627(3) -0.5813(2) 0.0329(6) Uani 1 1 d . . .
H16A H 0.2259 0.4020 -0.6361 0.039 Uiso 1 1 calc R . .
C17 C 0.4335(3) 0.4318(2) -0.50085(19) 0.0290(5) Uani 1 1 d . . .
C18 C 0.4779(4) 0.3673(3) -0.4211(2) 0.0394(7) Uani 1 1 d . . .
H18A H 0.5924 0.4091 -0.3652 0.047 Uiso 1 1 calc R . .
C19 C 0.3519(4) 0.2416(3) -0.4256(2) 0.0402(7) Uani 1 1 d . . .
H19A H 0.3837 0.2005 -0.3714 0.048 Uiso 1 1 calc R . .
N1 N 0.1859(3) 0.1758(2) -0.50400(16) 0.0309(5) Uani 1 1 d . . .
N2 N 0.6785(5) 0.4657(3) 0.1873(2) 0.0739(11) Uani 1 1 d D . .
N3 N 0.0761(5) 0.2542(5) 0.0890(2) 0.0798(11) Uani 1 1 d . . .
O1 O 0.1074(3) 0.06427(19) -0.34681(14) 0.0378(5) Uani 1 1 d . . .
O2 O -0.1225(3) 0.1340(2) -0.30749(15) 0.0463(5) Uani 1 1 d . . .
O3 O 0.8801(3) 0.3584(2) 0.54004(15) 0.0507(5) Uani 1 1 d . . .
O4 O 0.7243(3) 0.1246(2) 0.49970(16) 0.0452(5) Uani 1 1 d . . .
H4 H 0.759(5) 0.133(4) 0.559(3) 0.055(11) Uiso 1 1 d . . .
O5 O 0.8531(9) 0.5254(7) 0.2156(5) 0.109(2) Uani 0.647(6) 1 d PD A 1
O6 O 0.5577(11) 0.4987(7) 0.1278(5) 0.103(3) Uani 0.647(6) 1 d PD A 1
O5' O 0.7589(19) 0.5786(12) 0.2541(9) 0.109(2) Uani 0.353(6) 1 d PD A 2
O6' O 0.630(2) 0.4553(13) 0.0981(9) 0.103(3) Uani 0.353(6) 1 d PD A 2
O7 O -0.0932(5) 0.1978(6) 0.0630(3) 0.1328(17) Uani 1 1 d . . .
O8 O 0.1750(6) 0.3442(6) 0.1730(2) 0.1356(18) Uani 1 1 d . . .
O9 O -0.2995(13) 0.2967(10) -0.1981(7) 0.215(3) Uani 0.825(6) 1 d P . .
O9' O 0.0000 0.5000 0.0000 0.215(3) Uani 0.351(12) 2 d SP . .

loop_
_atom_site_aniso_label
_atom_site_aniso_U_11
_atom_site_aniso_U_22
_atom_site_aniso_U_33
_atom_site_aniso_U_23
_atom_site_aniso_U_13
_atom_site_aniso_U_12
Cu1 0.0379(3) 0.0242(3) 0.0179(2) 0.00471(17) 0.00679(18) -0.00552(18)
C1 0.0442(16) 0.0265(12) 0.0199(12) 0.0088(10) 0.0039(11) -0.0043(11)
C2 0.0417(15) 0.0322(13) 0.0186(12) 0.0067(10) 0.0029(11) 0.0021(11)
C3 0.0554(19) 0.066(2) 0.0259(14) 0.0124(14) 0.0130(13) 0.0241(16)
C4 0.0453(18) 0.078(2) 0.0310(15) 0.0155(15) 0.0061(13) 0.0245(17)
C5 0.0446(16) 0.0409(15) 0.0221(13) 0.0057(11) 0.0017(11) 0.0068(12)
C6 0.0522(18) 0.0612(19) 0.0206(13) 0.0092(13) 0.0079(12) 0.0220(15)
C7 0.0408(16) 0.0551(18) 0.0261(14) 0.0124(13) 0.0054(12) 0.0139(14)
C8 0.0464(16) 0.0439(16) 0.0208(13) 0.0083(11) 0.0037(11) 0.0149(13)
C9 0.0525(18) 0.0340(14) 0.0282(14) 0.0100(12) 0.0047(13) 0.0077(13)
C10 0.0426(15) 0.0349(14) 0.0263(13) 0.0085(11) 0.0009(11) 0.0057(12)
C11 0.0365(14) 0.0365(14) 0.0227(13) 0.0072(11) 0.0044(11) 0.0129(12)
C12 0.0493(17) 0.0409(15) 0.0316(15) 0.0138(13) 0.0069(13) 0.0062(13)
C13 0.0441(17) 0.0442(16) 0.0309(15) 0.0073(13) -0.0017(13) -0.0042(13)
C14 0.0381(15) 0.0393(15) 0.0249(13) 0.0082(12) 0.0073(11) 0.0151(12)
C15 0.0338(14) 0.0278(12) 0.0254(12) 0.0069(10) 0.0051(10) 0.0012(10)
C16 0.0380(14) 0.0272(12) 0.0275(13) 0.0097(10) 0.0075(11) 0.0029(11)
C17 0.0339(14) 0.0239(12) 0.0262(13) 0.0056(10) 0.0117(11) 0.0040(11)
C18 0.0358(15) 0.0390(15) 0.0285(14) 0.0145(12) 0.0010(11) -0.0062(12)
C19 0.0381(15) 0.0384(15) 0.0320(14) 0.0178(12) 0.0016(12) -0.0035(12)
N1 0.0350(12) 0.0251(10) 0.0249(11) 0.0064(8) 0.0075(9) 0.0002(9)
N2 0.098(3) 0.0456(16) 0.0371(15) 0.0187(13) -0.0135(16) -0.0113(17)
N3 0.077(2) 0.146(4) 0.0299(16) 0.0220(19) 0.0164(16) 0.065(3)
O1 0.0455(11) 0.0338(10) 0.0200(9) 0.0051(8) 0.0079(8) -0.0057(8)
O2 0.0488(13) 0.0587(13) 0.0234(10) 0.0145(9) 0.0022(9) 0.0128(10)
O3 0.0566(13) 0.0458(12) 0.0289(11) 0.0077(9) -0.0047(9) 0.0048(10)
O4 0.0609(14) 0.0441(12) 0.0217(10) 0.0123(9) 0.0025(9) 0.0126(10)
O5 0.101(5) 0.100(4) 0.088(4) 0.057(4) 0.004(3) -0.028(3)
O6 0.133(6) 0.065(4) 0.086(4) 0.048(3) -0.011(3) 0.021(3)
O5' 0.101(5) 0.100(4) 0.088(4) 0.057(4) 0.004(3) -0.028(3)
O6' 0.133(6) 0.065(4) 0.086(4) 0.048(3) -0.011(3) 0.021(3)
O7 0.082(3) 0.249(6) 0.081(2) 0.040(3) 0.048(2) 0.060(3)
O8 0.141(3) 0.238(5) 0.0273(15) -0.009(2) 0.0067(17) 0.124(3)
O9 0.227(8) 0.245(8) 0.232(8) 0.104(6) 0.082(6) 0.145(7)
O9' 0.227(8) 0.245(8) 0.232(8) 0.104(6) 0.082(6) 0.145(7)

loop_
_atom_type_symbol
_atom_type_description
_atom_type_scat_dispersion_real
_atom_type_scat_dispersion_imag
_atom_type_scat_source
C C 0.0033 0.0016 'International Tables Vol C Tables 4.2.6.8 and 6.1.1.4'
H H 0.0000 0.0000 'International Tables Vol C Tables 4.2.6.8 and 6.1.1.4'
Cu Cu 0.3201 1.2651 'International Tables Vol C Tables 4.2.6.8 and 6.1.1.4'
N N 0.0061 0.0033 'International Tables Vol C Tables 4.2.6.8 and 6.1.1.4'
O O 0.0106 0.0060 'International Tables Vol C Tables 4.2.6.8 and 6.1.1.4'

loop_
_geom_angle_atom_site_label_1
_geom_angle_atom_site_label_2
_geom_angle_atom_site_label_3
_geom_angle
_geom_angle_site_symmetry_1
_geom_angle_site_symmetry_3
O1 Cu1 O1 179.999(2) 2_554 .
O1 Cu1 N1 90.77(9) 2_554 .
O1 Cu1 N1 89.23(9) . .
O1 Cu1 N1 89.23(9) 2_554 2_554
O1 Cu1 N1 90.77(9) . 2_554
N1 Cu1 N1 179.999(1) . 2_554
O2 C1 O1 126.1(2) . .
O2 C1 C2 119.1(2) . .
O1 C1 C2 114.8(3) . .
C3 C2 C7 119.3(2) . .
C3 C2 C1 121.6(3) . .
C7 C2 C1 119.1(3) . .
C2 C3 C4 121.0(3) . .
C2 C3 H3A 119.5 . .
C4 C3 H3A 119.5 . .
C5 C4 C3 120.8(3) . .
C5 C4 H4A 119.6 . .
C3 C4 H4A 119.6 . .
C6 C5 C4 116.6(3) . .
C6 C5 C8 124.2(3) . .
C4 C5 C8 118.9(3) . .
C5 C6 C7 123.1(3) . .
C5 C6 N3 119.9(3) . .
C7 C6 N3 116.9(3) . .
C2 C7 C6 119.1(3) . .
C2 C7 H7A 120.5 . .
C6 C7 H7A 120.5 . .
C9 C8 C13 116.4(2) . .
C9 C8 C5 125.2(3) . .
C13 C8 C5 118.2(3) . .
C10 C9 C8 122.8(3) . .
C10 C9 N2 117.3(3) . .
C8 C9 N2 119.9(2) . .
C9 C10 C11 119.2(3) . .
C9 C10 H10A 120.4 . .
C11 C10 H10A 120.4 . .
C12 C11 C10 119.1(2) . .
C12 C11 C14 122.4(2) . .
C10 C11 C14 118.5(2) . .
C13 C12 C11 121.0(3) . .
C13 C12 H12A 119.5 . .
C11 C12 H12A 119.5 . .
C12 C13 C8 121.4(3) . .
C12 C13 H13A 119.3 . .
C8 C13 H13A 119.3 . .
O3 C14 O4 124.9(2) . .
O3 C14 C11 122.9(3) . .
O4 C14 C11 112.2(2) . .
N1 C15 C16 122.5(2) . .
N1 C15 H15A 118.7 . .
C16 C15 H15A 118.7 . .
C15 C16 C17 120.7(2) . .
C15 C16 H16A 119.7 . .
C17 C16 H16A 119.7 . .
C16 C17 C18 116.6(2) . .
C16 C17 C17 122.0(3) . 2_664
C18 C17 C17 121.4(3) . 2_664
C19 C18 C17 119.7(2) . .
C19 C18 H18A 120.2 . .
C17 C18 H18A 120.2 . .
N1 C19 C18 123.1(2) . .
N1 C19 H19A 118.4 . .
C18 C19 H19A 118.4 . .
C19 N1 C15 117.3(2) . .
C19 N1 Cu1 120.95(17) . .
C15 N1 Cu1 121.57(18) . .
O6' N2 O5' 122.8(8) . .
O6' N2 O6 45.4(7) . .
O5' N2 O6 99.6(7) . .
O6' N2 O5 102.1(9) . .
O5' N2 O5 57.5(7) . .
O6 N2 O5 125.1(5) . .
O6' N2 C9 120.7(7) . .
O5' N2 C9 115.7(5) . .
O6 N2 C9 118.2(4) . .
O5 N2 C9 116.6(4) . .
O7 N3 O8 124.8(4) . .
O7 N3 C6 118.1(3) . .
O8 N3 C6 117.1(4) . .
C1 O1 Cu1 126.98(19) . .
C14 O4 H4 113(3) . .

loop_
_geom_bond_atom_site_label_1
_geom_bond_atom_site_label_2
_geom_bond_distance
_geom_bond_site_symmetry_2
Cu1 O1 1.9412(19) 2_554
Cu1 O1 1.9412(19) .
Cu1 N1 2.011(2) .
Cu1 N1 2.011(2) 2_554
C1 O2 1.228(4) .
C1 O1 1.264(3) .
C1 C2 1.510(3) .
C2 C3 1.365(4) .
C2 C7 1.380(4) .
C3 C4 1.391(4) .
C3 H3A 0.9300 .
C4 C5 1.389(4) .
C4 H4A 0.9300 .
C5 C6 1.378(4) .
C5 C8 1.491(4) .
C6 C7 1.382(4) .
C6 N3 1.466(4) .
C7 H7A 0.9300 .
C8 C9 1.394(4) .
C8 C13 1.395(4) .
C9 C10 1.379(4) .
C9 N2 1.474(4) .
C10 C11 1.389(4) .
C10 H10A 0.9300 .
C11 C12 1.379(4) .
C11 C14 1.500(3) .
C12 C13 1.374(4) .
C12 H12A 0.9300 .
C13 H13A 0.9300 .
C14 O3 1.199(3) .
C14 O4 1.323(3) .
C15 N1 1.339(3) .
C15 C16 1.371(3) .
C15 H15A 0.9300 .
C16 C17 1.378(4) .
C16 H16A 0.9300 .
C17 C18 1.393(4) .
C17 C17 1.493(5) 2_664
C18 C19 1.374(4) .
C18 H18A 0.9300 .
C19 N1 1.336(3) .
C19 H19A 0.9300 .
N2 O6' 1.154(11) .
N2 O5' 1.197(11) .
N2 O6 1.224(6) .
N2 O5 1.248(7) .
N3 O7 1.210(5) .
N3 O8 1.219(5) .
O4 H4 0.76(4) .

loop_
_geom_torsion_atom_site_label_1
_geom_torsion_atom_site_label_2
_geom_torsion_atom_site_label_3
_geom_torsion_atom_site_label_4
_geom_torsion
_geom_torsion_site_symmetry_1
_geom_torsion_site_symmetry_4
O2 C1 C2 C3 -175.4(3) . .
O1 C1 C2 C3 6.1(4) . .
O2 C1 C2 C7 5.0(4) . .
O1 C1 C2 C7 -173.4(2) . .
C7 C2 C3 C4 -0.7(5) . .
C1 C2 C3 C4 179.8(3) . .
C2 C3 C4 C5 0.3(5) . .
C3 C4 C5 C6 0.3(5) . .
C3 C4 C5 C8 174.2(3) . .
C4 C5 C6 C7 -0.3(5) . .
C8 C5 C6 C7 -173.9(3) . .
C4 C5 C6 N3 177.5(3) . .
C8 C5 C6 N3 3.9(5) . .
C3 C2 C7 C6 0.6(4) . .
C1 C2 C7 C6 -179.8(3) . .
C5 C6 C7 C2 -0.1(5) . .
N3 C6 C7 C2 -178.0(3) . .
C6 C5 C8 C9 -110.0(4) . .
C4 C5 C8 C9 76.5(4) . .
C6 C5 C8 C13 74.7(4) . .
C4 C5 C8 C13 -98.8(4) . .
C13 C8 C9 C10 -1.2(5) . .
C5 C8 C9 C10 -176.6(3) . .
C13 C8 C9 N2 -178.9(3) . .
C5 C8 C9 N2 5.8(5) . .
C8 C9 C10 C11 1.1(5) . .
N2 C9 C10 C11 178.8(3) . .
C9 C10 C11 C12 -0.5(4) . .
C9 C10 C11 C14 -178.6(3) . .
C10 C11 C12 C13 0.1(5) . .
C14 C11 C12 C13 178.1(3) . .
C11 C12 C13 C8 -0.3(5) . .
C9 C8 C13 C12 0.8(5) . .
C5 C8 C13 C12 176.5(3) . .
C12 C11 C14 O3 -166.2(3) . .
C10 C11 C14 O3 11.8(4) . .
C12 C11 C14 O4 14.2(4) . .
C10 C11 C14 O4 -167.8(2) . .
N1 C15 C16 C17 1.2(4) . .
C15 C16 C17 C18 -0.3(4) . .
C15 C16 C17 C17 179.2(3) . 2_664
C16 C17 C18 C19 -0.4(4) . .
C17 C17 C18 C19 -179.9(3) 2_664 .
C17 C18 C19 N1 0.4(5) . .
C18 C19 N1 C15 0.4(4) . .
C18 C19 N1 Cu1 -175.5(2) . .
C16 C15 N1 C19 -1.2(4) . .
C16 C15 N1 Cu1 174.6(2) . .
O1 Cu1 N1 C19 -153.8(2) 2_554 .
O1 Cu1 N1 C19 26.2(2) . .
N1 Cu1 N1 C19 38(3) 2_554 .
O1 Cu1 N1 C15 30.5(2) 2_554 .
O1 Cu1 N1 C15 -149.5(2) . .
N1 Cu1 N1 C15 -138(3) 2_554 .
C10 C9 N2 O6' 163.1(10) . .
C8 C9 N2 O6' -19.2(11) . .
C10 C9 N2 O5' -26.5(10) . .
C8 C9 N2 O5' 151.3(9) . .
C10 C9 N2 O6 -144.4(5) . .
C8 C9 N2 O6 33.4(7) . .
C10 C9 N2 O5 38.3(6) . .
C8 C9 N2 O5 -143.9(5) . .
C5 C6 N3 O7 -144.4(4) . .
C7 C6 N3 O7 33.6(6) . .
C5 C6 N3 O8 38.0(6) . .
C7 C6 N3 O8 -144.1(4) . .
O2 C1 O1 Cu1 -2.1(4) . .
C2 C1 O1 Cu1 176.23(15) . .
O1 Cu1 O1 C1 -112(8) 2_554 .
N1 Cu1 O1 C1 107.8(2) . .
N1 Cu1 O1 C1 -72.2(2) 2_554 .

loop_
_restr_distance_atom_site_label_1
_restr_distance_atom_site_label_2
_restr_distance_site_symmetry_2
_restr_distance_target
_restr_distance_target_weight_param
_restr_distance_diff
_restr_distance_details
N2 O5 1_555 1.210 0.02 0.038 'generated by SHELX DFIX'
N2 O6 1_555 1.210 0.02 0.013 'generated by SHELX DFIX'
N2 O5' 1_555 1.210 0.02 -0.013 'generated by SHELX DFIX'
N2 O6' 1_555 1.210 0.02 -0.056 'generated by SHELX DFIX'
O5 O6 1_555 2.150 0.04 0.044 'generated by SHELX DANG'
O5' O6' 1_555 2.150 0.04 -0.085 'generated by SHELX DANG'
